data_4341769
loop_
_publ_author_name
'Gerlach, Deidra L.'
'Bhagan, Salome'
'Cruce, Alex A.'
'Burks, Dalton B.'
'Nieto, Ismael'
'Truong, Hai T.'
'Kelley, Steven P.'
'Herbst-Gervasoni, Corey J'
'Jernigan, Katherine L.'
'Bowman, Michael K.'
'Pan, Shanlin'
'Zeller, Matthias'
'Papish, Elizabeth T.'

_publ_section_title
;
 Studies of the Pathways Open to Copper Water Oxidation Catalysts
 Containing Proximal Hydroxy Groups During Basic Electrocatalysis.
;
_journal_name_full 'Inorganic chemistry'
_journal_page_first 141203162841007
_journal_paper_doi 10.1021/ic501018a
_journal_year 2014
_chemical_formula_sum 'C21 H20 Cu N4 O9 S'
_chemical_formula_weight 568.01
_chemical_name_systematic
; 
 ? 
;
_space_group_crystal_system monoclinic
_space_group_IT_number 14
_space_group_name_Hall '-P 2ybc'
_space_group_name_H-M_alt 'P 1 21/c 1'
_symmetry_space_group_name_Hall '-P 2ybc'
_symmetry_space_group_name_H-M 'P 1 21/c 1'
_atom_sites_solution_hydrogens mixed
_atom_sites_solution_primary direct
_atom_sites_solution_secondary difmap
_audit_creation_method SHELXL-2013
_cell_angle_alpha 90
_cell_angle_beta 93.124(2)
_cell_angle_gamma 90
_cell_formula_units_Z 4
_cell_length_a 9.8706(4)
_cell_length_b 14.4492(6)
_cell_length_c 15.7778(6)
_cell_measurement_reflns_used 6510
_cell_measurement_temperature 100(2)
_cell_measurement_theta_max 27.75
_cell_measurement_theta_min 2.50
_cell_volume 2246.92(16)
_computing_cell_refinement 'Bruker SAINT'
_computing_data_collection 'Bruker APEX2'
_computing_data_reduction 'Bruker SAINT'
_computing_molecular_graphics 'Bruker SHELXTL'
_computing_publication_material 'Bruker SHELXTL'
_computing_structure_refinement 'SHELXL-2013 (Sheldrick, 2013)'
_computing_structure_solution 'SHELXS-97 (Sheldrick, 2008)'
_diffrn_ambient_temperature 100(2)
_diffrn_measured_fraction_theta_full 1.000
_diffrn_measured_fraction_theta_max 0.997
_diffrn_measurement_device_type 'Bruker APEX-II CCD'
_diffrn_measurement_method '\f and \w scans'
_diffrn_radiation_type MoK\a
_diffrn_radiation_wavelength 0.71073
_diffrn_reflns_av_R_equivalents 0.0507
_diffrn_reflns_av_unetI/netI 0.0474
_diffrn_reflns_Laue_measured_fraction_full 1.000
_diffrn_reflns_Laue_measured_fraction_max 0.997
_diffrn_reflns_limit_h_max 13
_diffrn_reflns_limit_h_min -13
_diffrn_reflns_limit_k_max 19
_diffrn_reflns_limit_k_min -19
_diffrn_reflns_limit_l_max 21
_diffrn_reflns_limit_l_min -21
_diffrn_reflns_number 27557
_diffrn_reflns_point_group_measured_fraction_full 1.000
_diffrn_reflns_point_group_measured_fraction_max 0.997
_diffrn_reflns_theta_full 25.242
_diffrn_reflns_theta_max 28.353
_diffrn_reflns_theta_min 1.912
_exptl_absorpt_coefficient_mu 1.128
_exptl_absorpt_correction_T_max 0.7457
_exptl_absorpt_correction_T_min 0.6571
_exptl_absorpt_correction_type multi-scan
_exptl_absorpt_process_details 'Bruker AXScale'
_exptl_crystal_colour brown
_exptl_crystal_density_diffrn 1.679
_exptl_crystal_density_method 'not measured'
_exptl_crystal_description Plate
_exptl_crystal_F_000 1164
_exptl_crystal_size_max 0.210
_exptl_crystal_size_mid 0.180
_exptl_crystal_size_min 0.010
_refine_diff_density_max 0.448
_refine_diff_density_min -0.584
_refine_diff_density_rms 0.083
_refine_ls_extinction_method none
_refine_ls_goodness_of_fit_ref 1.030
_refine_ls_hydrogen_treatment mixed
_refine_ls_matrix_type full
_refine_ls_number_parameters 341
_refine_ls_number_reflns 5601
_refine_ls_number_restraints 0
_refine_ls_restrained_S_all 1.030
_refine_ls_R_factor_all 0.0592
_refine_ls_R_factor_gt 0.0387
_refine_ls_shift/su_max 0.001
_refine_ls_shift/su_mean 0.000
_refine_ls_structure_factor_coef Fsqd
_refine_ls_weighting_details 'w=1/[\s^2^(Fo^2^)+(0.0352P)^2^+1.8799P] where P=(Fo^2^+2Fc^2^)/3'
_refine_ls_weighting_scheme calc
_refine_ls_wR_factor_gt 0.0805
_refine_ls_wR_factor_ref 0.0873
_reflns_Friedel_coverage 0.000
_reflns_number_gt 4326
_reflns_number_total 5601
_reflns_threshold_expression 'I > 2\s(I)'
_cod_data_source_file ic501018a_si_002.cif
_cod_data_source_block complex1a_SK_SB1
_cod_database_code 4341769
_shelx_space_group_comment
; 
The symmetry employed for this shelxl refinement is uniquely defined 
by the following loop, which should always be used as a source of 
symmetry information in preference to the above space-group names. 
They are only intended as comments. 
;
_shelx_estimated_absorpt_t_min 0.798
_shelx_estimated_absorpt_t_max 0.989
_shelxl_version_number 2013-4

loop_
_space_group_symop_operation_xyz
'x, y, z'
'-x, y+1/2, -z+1/2'
'-x, -y, -z'
'x, -y-1/2, z-1/2'

loop_
_atom_site_label
_atom_site_type_symbol
_atom_site_fract_x
_atom_site_fract_y
_atom_site_fract_z
_atom_site_U_iso_or_equiv
_atom_site_adp_type
_atom_site_occupancy
_atom_site_site_symmetry_order
_atom_site_calc_flag
_atom_site_refinement_flags_posn
_atom_site_refinement_flags_adp
Cu Cu 0.51783(3) 0.96622(2) 0.23278(2) 0.01246(8) Uani 1 1 d . .
S1 S 1.05420(5) 1.23560(4) 0.37319(4) 0.01144(12) Uani 1 1 d . .
O1B O 0.24860(16) 0.87002(12) 0.19994(11) 0.0167(4) Uani 1 1 d . .
H1B H 0.162(3) 0.852(2) 0.1880(18) 0.025 Uiso 1 1 d . U
O1A O 0.23153(17) 1.05935(12) 0.27122(11) 0.0167(4) Uani 1 1 d . .
H1A H 0.168(3) 1.089(2) 0.2857(18) 0.025 Uiso 1 1 d . U
O1S O 0.56031(17) 0.82260(12) 0.17097(11) 0.0175(4) Uani 1 1 d . .
H1S H 0.639(3) 0.811(2) 0.1668(19) 0.026 Uiso 1 1 d . U
O2B O 0.76897(17) 1.09486(12) 0.30136(11) 0.0151(4) Uani 1 1 d . .
H2B H 0.845(3) 1.112(2) 0.3107(18) 0.023 Uiso 1 1 d . U
O2A O 0.80968(17) 0.92949(12) 0.20512(11) 0.0165(4) Uani 1 1 d . .
H2A H 0.877(3) 0.898(2) 0.1895(18) 0.025 Uiso 1 1 d . U
O3 O 0.99205(17) 1.22379(13) 0.45326(11) 0.0217(4) Uani 1 1 d . .
O4 O 0.99858(16) 1.32167(12) 0.33010(12) 0.0217(4) Uani 1 1 d . .
O5 O 1.01800(16) 1.15553(11) 0.31622(11) 0.0156(4) Uani 1 1 d . .
O6 O 1.20202(15) 1.24399(11) 0.38201(11) 0.0144(4) Uani 1 1 d . .
N1B N 0.40281(18) 0.89666(13) 0.30732(12) 0.0114(4) Uani 1 1 d . .
N1A N 0.38938(18) 1.06018(13) 0.17266(12) 0.0110(4) Uani 1 1 d . .
N2A N 0.63644(19) 1.01088(13) 0.14619(12) 0.0112(4) Uani 1 1 d . .
N2B N 0.62678(18) 0.98592(13) 0.34696(12) 0.0112(4) Uani 1 1 d . .
C1B C 0.2828(2) 0.85958(16) 0.28215(16) 0.0136(5) Uani 1 1 d . .
C1A C 0.2697(2) 1.09105(16) 0.19676(15) 0.0129(5) Uani 1 1 d . .
C1S C 0.5028(3) 0.73511(17) 0.19121(18) 0.0223(6) Uani 1 1 d . .
H1SA H 0.5548 0.6854 0.1659 0.033 Uiso 1 1 calc R U
H1SB H 0.4084 0.7326 0.1687 0.033 Uiso 1 1 calc R U
H1SC H 0.5058 0.7273 0.2530 0.033 Uiso 1 1 calc R U
C2B C 0.2027(2) 0.81325(17) 0.33887(16) 0.0168(5) Uani 1 1 d . .
H2BA H 0.1166 0.7889 0.3205 0.020 Uiso 1 1 calc R U
C2A C 0.1911(2) 1.15406(17) 0.14813(16) 0.0180(5) Uani 1 1 d . .
H2AA H 0.1055 1.1739 0.1661 0.022 Uiso 1 1 calc R U
C3B C 0.2505(2) 0.80358(17) 0.42150(17) 0.0188(5) Uani 1 1 d . .
H3BA H 0.1970 0.7731 0.4612 0.023 Uiso 1 1 calc R U
C3A C 0.2399(2) 1.18680(18) 0.07406(16) 0.0195(5) Uani 1 1 d . .
H3AA H 0.1873 1.2289 0.0396 0.023 Uiso 1 1 calc R U
C4A C 0.3671(2) 1.15807(17) 0.04939(16) 0.0162(5) Uani 1 1 d . .
H4AA H 0.4030 1.1809 -0.0012 0.019 Uiso 1 1 calc R U
C4B C 0.3782(2) 0.83861(17) 0.44737(16) 0.0168(5) Uani 1 1 d . .
H4BA H 0.4136 0.8305 0.5041 0.020 Uiso 1 1 calc R U
C5B C 0.4515(2) 0.88506(16) 0.38921(15) 0.0126(5) Uani 1 1 d . .
C5A C 0.4389(2) 1.09574(16) 0.10030(15) 0.0112(5) Uani 1 1 d . .
C6A C 0.5785(2) 1.06599(16) 0.08423(15) 0.0123(5) Uani 1 1 d . .
C6B C 0.5847(2) 0.92894(16) 0.40906(15) 0.0120(5) Uani 1 1 d . .
C7B C 0.6607(2) 0.91468(17) 0.48390(16) 0.0166(5) Uani 1 1 d . .
H7BA H 0.6305 0.8734 0.5258 0.020 Uiso 1 1 calc R U
C7A C 0.6486(2) 1.09199(17) 0.01473(16) 0.0164(5) Uani 1 1 d . .
H7AA H 0.6062 1.1283 -0.0294 0.020 Uiso 1 1 calc R U
C8A C 0.7837(3) 1.06363(18) 0.01085(17) 0.0206(6) Uani 1 1 d . .
H8AA H 0.8345 1.0818 -0.0358 0.025 Uiso 1 1 calc R U
C8B C 0.7828(2) 0.96228(17) 0.49652(16) 0.0182(5) Uani 1 1 d . .
H8BA H 0.8378 0.9526 0.5471 0.022 Uiso 1 1 calc R U
C9B C 0.8241(2) 1.02300(17) 0.43635(16) 0.0165(5) Uani 1 1 d . .
H9BA H 0.9064 1.0566 0.4450 0.020 Uiso 1 1 calc R U
C9A C 0.8431(2) 1.00957(17) 0.07419(17) 0.0191(5) Uani 1 1 d . .
H9AA H 0.9351 0.9908 0.0723 0.023 Uiso 1 1 calc R U
C10B C 0.7419(2) 1.03429(16) 0.36171(15) 0.0129(5) Uani 1 1 d . .
C10A C 0.7652(2) 0.98282(16) 0.14141(15) 0.0138(5) Uani 1 1 d . .

loop_
_atom_site_aniso_label
_atom_site_aniso_U_11
_atom_site_aniso_U_22
_atom_site_aniso_U_33
_atom_site_aniso_U_23
_atom_site_aniso_U_13
_atom_site_aniso_U_12
Cu 0.00685(13) 0.01586(15) 0.01474(16) 0.00490(12) 0.00107(10) -0.00120(11)
S1 0.0077(2) 0.0121(3) 0.0146(3) 0.0001(2) 0.0015(2) -0.0014(2)
O1B 0.0093(8) 0.0210(9) 0.0195(9) 0.0017(7) -0.0013(7) -0.0050(7)
O1A 0.0152(8) 0.0180(9) 0.0175(9) 0.0028(7) 0.0067(7) 0.0066(7)
O1S 0.0125(8) 0.0139(9) 0.0268(10) 0.0019(8) 0.0074(7) 0.0013(7)
O2B 0.0101(8) 0.0156(9) 0.0191(9) 0.0032(7) -0.0023(7) -0.0050(7)
O2A 0.0118(8) 0.0162(9) 0.0218(10) 0.0010(8) 0.0037(7) 0.0065(7)
O3 0.0175(9) 0.0302(10) 0.0181(10) -0.0039(8) 0.0069(7) -0.0075(8)
O4 0.0089(8) 0.0166(9) 0.0392(12) 0.0074(8) -0.0031(8) 0.0001(7)
O5 0.0116(8) 0.0167(9) 0.0189(9) -0.0060(7) 0.0038(7) -0.0035(7)
O6 0.0078(8) 0.0173(9) 0.0182(9) 0.0011(7) -0.0001(7) -0.0013(6)
N1B 0.0081(9) 0.0102(9) 0.0162(10) 0.0020(8) 0.0036(7) -0.0005(7)
N1A 0.0104(9) 0.0105(9) 0.0120(10) 0.0001(8) 0.0006(7) 0.0000(7)
N2A 0.0104(9) 0.0105(10) 0.0129(10) -0.0011(8) 0.0013(7) -0.0006(7)
N2B 0.0086(9) 0.0109(10) 0.0141(10) 0.0006(8) 0.0005(7) 0.0006(7)
C1B 0.0101(10) 0.0108(11) 0.0201(13) -0.0007(10) 0.0023(9) 0.0000(9)
C1A 0.0123(11) 0.0126(11) 0.0139(12) -0.0005(10) 0.0014(9) -0.0004(9)
C1S 0.0232(13) 0.0127(12) 0.0317(16) 0.0018(12) 0.0075(11) 0.0023(10)
C2B 0.0104(11) 0.0153(12) 0.0249(14) 0.0014(11) 0.0032(10) -0.0020(9)
C2A 0.0134(11) 0.0207(13) 0.0202(14) 0.0028(11) 0.0026(10) 0.0059(10)
C3B 0.0154(12) 0.0169(12) 0.0251(14) 0.0045(11) 0.0093(10) -0.0015(10)
C3A 0.0180(12) 0.0206(13) 0.0196(13) 0.0059(11) -0.0026(10) 0.0073(10)
C4A 0.0165(12) 0.0178(13) 0.0142(12) 0.0036(10) 0.0004(10) 0.0014(9)
C4B 0.0162(12) 0.0183(13) 0.0164(13) 0.0022(10) 0.0047(10) 0.0005(10)
C5B 0.0114(11) 0.0104(11) 0.0161(12) -0.0006(10) 0.0025(9) 0.0015(9)
C5A 0.0109(10) 0.0104(11) 0.0123(11) -0.0020(9) -0.0001(9) -0.0018(8)
C6A 0.0132(11) 0.0095(11) 0.0143(12) -0.0018(9) 0.0009(9) -0.0005(9)
C6B 0.0117(11) 0.0108(11) 0.0138(12) -0.0001(9) 0.0029(9) 0.0002(9)
C7B 0.0180(12) 0.0166(13) 0.0154(13) 0.0038(10) 0.0015(10) -0.0005(10)
C7A 0.0192(12) 0.0143(12) 0.0162(13) 0.0030(10) 0.0052(10) -0.0008(10)
C8A 0.0214(13) 0.0205(13) 0.0210(14) 0.0011(11) 0.0117(11) -0.0004(10)
C8B 0.0189(12) 0.0202(13) 0.0147(12) 0.0021(11) -0.0062(10) 0.0004(10)
C9B 0.0122(11) 0.0176(13) 0.0195(13) -0.0004(11) -0.0017(9) -0.0001(9)
C9A 0.0122(11) 0.0199(13) 0.0258(14) -0.0004(11) 0.0062(10) 0.0013(9)
C10B 0.0112(10) 0.0120(11) 0.0155(12) -0.0012(10) 0.0017(9) 0.0006(9)
C10A 0.0131(11) 0.0108(12) 0.0176(12) -0.0022(10) 0.0024(9) -0.0003(9)

loop_
_atom_type_symbol
_atom_type_description
_atom_type_scat_dispersion_real
_atom_type_scat_dispersion_imag
_atom_type_scat_source
C C 0.0033 0.0016 'International Tables Vol C Tables 4.2.6.8 and 6.1.1.4'
H H 0.0000 0.0000 'International Tables Vol C Tables 4.2.6.8 and 6.1.1.4'
N N 0.0061 0.0033 'International Tables Vol C Tables 4.2.6.8 and 6.1.1.4'
O O 0.0106 0.0060 'International Tables Vol C Tables 4.2.6.8 and 6.1.1.4'
S S 0.1246 0.1234 'International Tables Vol C Tables 4.2.6.8 and 6.1.1.4'
Cu Cu 0.3201 1.2651 'International Tables Vol C Tables 4.2.6.8 and 6.1.1.4'

loop_
_geom_angle_atom_site_label_1
_geom_angle_atom_site_label_2
_geom_angle_atom_site_label_3
_geom_angle
N1B Cu N2A 167.99(8)
N1B Cu N1A 104.67(8)
N2A Cu N1A 80.64(8)
N1B Cu N2B 80.69(8)
N2A Cu N2B 105.10(8)
N1A Cu N2B 126.18(7)
N1B Cu O1S 85.29(7)
N2A Cu O1S 82.75(7)
N1A Cu O1S 120.91(7)
N2B Cu O1S 112.88(7)
O3 S1 O6 113.30(10)
O3 S1 O5 109.58(10)
O6 S1 O5 108.99(10)
O3 S1 O4 109.31(11)
O6 S1 O4 108.15(10)
O5 S1 O4 107.34(10)
C1S O1S Cu 127.50(15)
C1B N1B C5B 119.4(2)
C1B N1B Cu 124.04(17)
C5B N1B Cu 116.53(15)
C1A N1A C5A 118.30(19)
C1A N1A Cu 128.44(16)
C5A N1A Cu 113.22(14)
C10A N2A C6A 119.9(2)
C10A N2A Cu 123.02(16)
C6A N2A Cu 116.76(15)
C10B N2B C6B 118.6(2)
C10B N2B Cu 128.15(16)
C6B N2B Cu 112.28(15)
O1B C1B N1B 114.6(2)
O1B C1B C2B 123.8(2)
N1B C1B C2B 121.6(2)
O1A C1A N1A 115.6(2)
O1A C1A C2A 122.1(2)
N1A C1A C2A 122.2(2)
C3B C2B C1B 118.7(2)
C3A C2A C1A 118.8(2)
C2B C3B C4B 120.0(2)
C2A C3A C4A 119.8(2)
C5A C4A C3A 118.3(2)
C5B C4B C3B 118.7(2)
N1B C5B C4B 121.4(2)
N1B C5B C6B 114.3(2)
C4B C5B C6B 124.2(2)
N1A C5A C4A 122.5(2)
N1A C5A C6A 114.4(2)
C4A C5A C6A 123.0(2)
N2A C6A C7A 121.4(2)
N2A C6A C5A 113.9(2)
C7A C6A C5A 124.7(2)
N2B C6B C7B 122.2(2)
N2B C6B C5B 114.2(2)
C7B C6B C5B 123.6(2)
C6B C7B C8B 118.4(2)
C6A C7A C8A 118.4(2)
C9A C8A C7A 120.3(2)
C9B C8B C7B 120.3(2)
C8B C9B C10B 118.4(2)
C8A C9A C10A 118.6(2)
O2B C10B N2B 114.8(2)
O2B C10B C9B 123.2(2)
N2B C10B C9B 122.0(2)
O2A C10A N2A 114.2(2)
O2A C10A C9A 124.3(2)
N2A C10A C9A 121.4(2)

loop_
_geom_bond_atom_site_label_1
_geom_bond_atom_site_label_2
_geom_bond_distance
Cu N1B 1.9564(19)
Cu N2A 1.9566(19)
Cu N1A 2.0541(19)
Cu N2B 2.0668(19)
Cu O1S 2.3405(17)
S1 O3 1.4442(18)
S1 O6 1.4632(16)
S1 O5 1.4964(17)
S1 O4 1.5065(18)
O1B C1B 1.331(3)
O1A C1A 1.334(3)
O1S C1S 1.429(3)
O2B C10B 1.331(3)
O2A C10A 1.323(3)
N1B C1B 1.341(3)
N1B C5B 1.364(3)
N1A C1A 1.337(3)
N1A C5A 1.367(3)
N2A C10A 1.340(3)
N2A C6A 1.362(3)
N2B C10B 1.343(3)
N2B C6B 1.362(3)
C1B C2B 1.397(3)
C1A C2A 1.398(3)
C2B C3B 1.369(4)
C2A C3A 1.372(3)
C3B C4B 1.398(3)
C3A C4A 1.398(3)
C4A C5A 1.377(3)
C4B C5B 1.374(3)
C5B C6B 1.478(3)
C5A C6A 1.479(3)
C6A C7A 1.380(3)
C6B C7B 1.379(3)
C7B C8B 1.393(3)
C7A C8A 1.399(3)
C8A C9A 1.374(4)
C8B C9B 1.371(3)
C9B C10B 1.403(3)
C9A C10A 1.398(3)
